data_7038628
loop_
_publ_author_name
'Grirrane, A.'
'\'Alvarez, E'
'Albero, J.'
'Garc\'ia, H'
'Corma, A.'

_publ_section_title
;
 Multinuclear silver(i) XPhos complexes with cyclooctatetraene:
 photochemical C-C bond cleavage of acetonitrile and cyanide bridged Ag
 cluster formation.
;
_journal_issue 13
_journal_name_full 'Dalton transactions (Cambridge, England : 2003)'
_journal_page_first 5444
_journal_page_last 5450
_journal_paper_doi 10.1039/c6dt00370b
_journal_volume 45
_journal_year 2016
_chemical_formula_moiety 'C48 H62 Ag2 P2, 2(F6 Sb), 2(C H2 Cl2)'
_chemical_formula_sum 'C50 H66 Ag2 Cl4 F12 P2 Sb2'
_chemical_formula_weight 1558.01
_chemical_name_systematic
; 
 ? 
;
_space_group_IT_number 61
_symmetry_cell_setting orthorhombic
_symmetry_space_group_name_Hall '-P 2ac 2ab'
_symmetry_space_group_name_H-M 'P b c a'
_atom_sites_solution_hydrogens geom
_atom_sites_solution_primary direct
_atom_sites_solution_secondary difmap
_audit_creation_method SHELXL-97
_audit_update_record
;
2015-12-17 deposited with the CCDC.
2016-02-26 downloaded from the CCDC.
;
_cell_angle_alpha 90.00
_cell_angle_beta 90.00
_cell_angle_gamma 90.00
_cell_formula_units_Z 8
_cell_length_a 24.389(4)
_cell_length_b 15.102(3)
_cell_length_c 32.963(6)
_cell_measurement_reflns_used 8394
_cell_measurement_temperature 193(2)
_cell_measurement_theta_max 26.67
_cell_measurement_theta_min 3.10
_cell_volume 12141(4)
_computing_cell_refinement 'APEX2 Software Suite (Bruker, 2007)'
_computing_data_collection 'APEX2 Software Suite (Bruker, 2007)'
_computing_data_reduction 'APEX2 Software Suite (Bruker, 2007)'
_computing_molecular_graphics 'SHELXTL (Sheldrick, 2008)'
_computing_publication_material 'SHELXTL and publCIF (Westrip, 2010)'
_computing_structure_refinement 'SHELXL97 (Sheldrick, 2008)'
_computing_structure_solution 'SIR2002 (Burla et al., 2003)'
_diffrn_ambient_temperature 193(2)
_diffrn_detector_area_resol_mean 8.26
_diffrn_measured_fraction_theta_full 0.996
_diffrn_measured_fraction_theta_max 0.996
_diffrn_measurement_device_type
;
 Bruker-Nonius X8kappa APEX II CCD area detector
;
_diffrn_measurement_method 'phi and omega scans with narrow frames'
_diffrn_radiation_monochromator graphite
_diffrn_radiation_source 'fine-focus sealed tube'
_diffrn_radiation_type MoK\a
_diffrn_radiation_wavelength 0.71073
_diffrn_reflns_av_R_equivalents 0.0835
_diffrn_reflns_av_unetI/netI 0.0536
_diffrn_reflns_limit_h_max 28
_diffrn_reflns_limit_h_min 0
_diffrn_reflns_limit_k_max 17
_diffrn_reflns_limit_k_min 0
_diffrn_reflns_limit_l_max 39
_diffrn_reflns_limit_l_min 0
_diffrn_reflns_number 10632
_diffrn_reflns_theta_full 25.00
_diffrn_reflns_theta_max 25.00
_diffrn_reflns_theta_min 1.70
_diffrn_standards_decay_% 0
_exptl_absorpt_coefficient_mu 1.814
_exptl_absorpt_correction_T_max 0.6122
_exptl_absorpt_correction_T_min 0.4641
_exptl_absorpt_correction_type multi-scan
_exptl_absorpt_process_details
;
program SADABS, Bruker (2001).
;
_exptl_crystal_colour colourless
_exptl_crystal_density_diffrn 1.705
_exptl_crystal_density_method 'not measured'
_exptl_crystal_description plate
_exptl_crystal_F_000 6144
_exptl_crystal_size_max 0.50
_exptl_crystal_size_mid 0.40
_exptl_crystal_size_min 0.30
_refine_diff_density_max 3.825
_refine_diff_density_min -2.716
_refine_diff_density_rms 0.251
_refine_ls_extinction_method none
_refine_ls_goodness_of_fit_ref 1.102
_refine_ls_hydrogen_treatment constr
_refine_ls_matrix_type full
_refine_ls_number_parameters 688
_refine_ls_number_reflns 10632
_refine_ls_number_restraints 146
_refine_ls_restrained_S_all 1.100
_refine_ls_R_factor_all 0.1170
_refine_ls_R_factor_gt 0.0738
_refine_ls_shift/su_max 0.002
_refine_ls_shift/su_mean 0.000
_refine_ls_structure_factor_coef Fsqd
_refine_ls_weighting_details 'calc w=1/[\s^2^(Fo^2^)+(0.1682P)^2^+6.2486P] where P=(Fo^2^+2Fc^2^)/3'
_refine_ls_weighting_scheme calc
_refine_ls_wR_factor_gt 0.2210
_refine_ls_wR_factor_ref 0.2574
_reflns_number_gt 7133
_reflns_number_total 10632
_reflns_threshold_expression >2sigma(I)
_cod_data_source_file c6dt00370b2.cif
_cod_data_source_block 2a
_cod_depositor_comments
;
The following automatic conversions were performed:

'_symmetry_cell_setting' value 'Orthorhombic' changed to
'orthorhombic' according to
/usr/data/users/saulius/crontab/automatic-downloads/rss-feeds/RSC/lib/dictionaries/cif_core.dic
dictionary named 'cif_core.dic' version 2.4.2 from 2011-04-26.

Automatic conversion script
Id: cif_fix_values 4268 2015-11-12 08:31:59Z antanas 

 Adding full bibliography for 7038626--7038629.cif.
;
_cod_database_code 7038628

loop_
_symmetry_equiv_pos_as_xyz
'x, y, z'
'-x+1/2, -y, z+1/2'
'-x, y+1/2, -z+1/2'
'x+1/2, -y+1/2, -z'
'-x, -y, -z'
'x-1/2, y, -z-1/2'
'x, -y-1/2, z-1/2'
'-x-1/2, y-1/2, z'

loop_
_atom_site_label
_atom_site_type_symbol
_atom_site_fract_x
_atom_site_fract_y
_atom_site_fract_z
_atom_site_U_iso_or_equiv
_atom_site_adp_type
_atom_site_occupancy
_atom_site_symmetry_multiplicity
_atom_site_calc_flag
_atom_site_refinement_flags
_atom_site_disorder_assembly
_atom_site_disorder_group
Ag1 Ag 0.39885(3) 0.80952(5) 0.84852(2) 0.0474(2) Uani 1 1 d . . .
Ag2 Ag 0.59482(3) 0.85782(7) 0.88921(2) 0.0555(3) Uani 1 1 d . . .
P1 P 0.32226(9) 0.72386(16) 0.82243(8) 0.0397(6) Uani 1 1 d . . .
P2 P 0.67952(9) 0.80502(17) 0.91925(7) 0.0386(5) Uani 1 1 d . . .
C1 C 0.2580(4) 0.7599(6) 0.8459(3) 0.047(2) Uani 1 1 d . . .
C2 C 0.2578(4) 0.8190(6) 0.8792(3) 0.044(2) Uani 1 1 d . . .
C3 C 0.2078(4) 0.8383(7) 0.8988(4) 0.056(3) Uani 1 1 d . . .
H3 H 0.2076 0.8775 0.9214 0.068 Uiso 1 1 calc R . .
C4 C 0.1585(4) 0.8007(8) 0.8857(4) 0.065(3) Uani 1 1 d . . .
H4 H 0.1252 0.8139 0.8993 0.078 Uiso 1 1 calc R . .
C5 C 0.1584(4) 0.7456(9) 0.8535(5) 0.076(4) Uani 1 1 d . . .
H5 H 0.1248 0.7218 0.8438 0.091 Uiso 1 1 calc R . .
C6 C 0.2074(4) 0.7234(8) 0.8345(4) 0.067(3) Uani 1 1 d . . .
H6 H 0.2066 0.6818 0.8129 0.080 Uiso 1 1 calc R . .
C7 C 0.3061(4) 0.8652(6) 0.8969(3) 0.044(2) Uani 1 1 d . . .
C8 C 0.3231(4) 0.8477(8) 0.9365(3) 0.057(3) Uani 1 1 d . . .
H8 H 0.3071 0.7999 0.9510 0.068 Uiso 1 1 calc R . .
C9 C 0.3630(5) 0.8994(9) 0.9549(3) 0.062(3) Uani 1 1 d . . .
H9 H 0.3754 0.8849 0.9814 0.074 Uiso 1 1 calc R . .
C10 C 0.3849(4) 0.9712(8) 0.9353(4) 0.061(3) Uani 1 1 d . . .
H10 H 0.4102 1.0086 0.9489 0.073 Uiso 1 1 calc R . .
C11 C 0.3706(4) 0.9886(7) 0.8970(4) 0.054(3) Uani 1 1 d . . .
H11 H 0.3877 1.0365 0.8832 0.065 Uiso 1 1 calc R . .
C12 C 0.3314(4) 0.9382(6) 0.8767(3) 0.046(2) Uani 1 1 d . . .
H12 H 0.3215 0.9524 0.8496 0.056 Uiso 1 1 calc R . .
C13 C 0.3167(4) 0.7441(7) 0.7664(3) 0.053(3) Uani 1 1 d . . .
C14 C 0.3732(6) 0.7374(10) 0.7474(3) 0.075(4) Uani 1 1 d . . .
H14A H 0.3698 0.7385 0.7178 0.113 Uiso 1 1 calc R . .
H14B H 0.3906 0.6819 0.7558 0.113 Uiso 1 1 calc R . .
H14C H 0.3957 0.7876 0.7563 0.113 Uiso 1 1 calc R . .
C15 C 0.2954(6) 0.8394(9) 0.7628(4) 0.087(4) Uani 1 1 d . . .
H15A H 0.3231 0.8805 0.7732 0.130 Uiso 1 1 calc R . .
H15B H 0.2616 0.8456 0.7785 0.130 Uiso 1 1 calc R . .
H15C H 0.2880 0.8530 0.7342 0.130 Uiso 1 1 calc R . .
C16 C 0.2786(7) 0.6839(12) 0.7422(5) 0.112(6) Uani 1 1 d . . .
H16A H 0.2791 0.7015 0.7135 0.168 Uiso 1 1 calc R . .
H16B H 0.2411 0.6892 0.7527 0.168 Uiso 1 1 calc R . .
H16C H 0.2909 0.6224 0.7447 0.168 Uiso 1 1 calc R . .
C17 C 0.3297(4) 0.6032(7) 0.8357(4) 0.052(3) Uani 1 1 d . . .
C18 C 0.3323(6) 0.6031(10) 0.8828(4) 0.082(4) Uani 1 1 d . . .
H18A H 0.2960 0.6176 0.8938 0.123 Uiso 1 1 calc R . .
H18B H 0.3590 0.6472 0.8919 0.123 Uiso 1 1 calc R . .
H18C H 0.3434 0.5443 0.8923 0.123 Uiso 1 1 calc R . .
C19 C 0.3849(5) 0.5707(7) 0.8196(4) 0.064(3) Uani 1 1 d . . .
H19A H 0.3940 0.5139 0.8322 0.096 Uiso 1 1 calc R . .
H19B H 0.4134 0.6142 0.8260 0.096 Uiso 1 1 calc R . .
H19C H 0.3826 0.5631 0.7901 0.096 Uiso 1 1 calc R . .
C20 C 0.2842(5) 0.5421(8) 0.8204(5) 0.092(5) Uani 1 1 d . . .
H20A H 0.2862 0.5379 0.7908 0.138 Uiso 1 1 calc R . .
H20B H 0.2485 0.5662 0.8283 0.138 Uiso 1 1 calc R . .
H20C H 0.2888 0.4831 0.8323 0.138 Uiso 1 1 calc R . .
C21 C 0.7378(3) 0.8568(6) 0.8944(3) 0.037(2) Uani 1 1 d . . .
C22 C 0.7318(3) 0.9077(6) 0.8594(3) 0.0334(19) Uani 1 1 d . . .
C23 C 0.7785(4) 0.9407(7) 0.8404(3) 0.048(2) Uani 1 1 d . . .
H23 H 0.7739 0.9735 0.8161 0.057 Uiso 1 1 calc R . .
C24 C 0.8303(4) 0.9290(7) 0.8547(3) 0.049(2) Uani 1 1 d . . .
H24 H 0.8610 0.9543 0.8413 0.059 Uiso 1 1 calc R . .
C25 C 0.8367(4) 0.8779(8) 0.8901(3) 0.053(3) Uani 1 1 d . . .
H25 H 0.8723 0.8673 0.9008 0.063 Uiso 1 1 calc R . .
C26 C 0.7908(4) 0.8429(7) 0.9094(3) 0.049(2) Uani 1 1 d . . .
H26 H 0.7955 0.8088 0.9334 0.059 Uiso 1 1 calc R . .
C27 C 0.6790(3) 0.9290(6) 0.8383(3) 0.038(2) Uani 1 1 d . . .
C28 C 0.6637(4) 0.8862(7) 0.8022(3) 0.049(2) Uani 1 1 d . . .
H28 H 0.6839 0.8357 0.7937 0.059 Uiso 1 1 calc R . .
C29 C 0.6207(4) 0.9149(8) 0.7787(3) 0.061(3) Uani 1 1 d . . .
H29 H 0.6121 0.8854 0.7540 0.073 Uiso 1 1 calc R . .
C30 C 0.5893(4) 0.9885(8) 0.7914(3) 0.056(3) Uani 1 1 d . . .
H30 H 0.5596 1.0091 0.7754 0.067 Uiso 1 1 calc R . .
C31 C 0.6023(4) 1.0301(8) 0.8273(4) 0.058(3) Uani 1 1 d . . .
H31 H 0.5807 1.0787 0.8363 0.069 Uiso 1 1 calc R . .
C32 C 0.6467(4) 1.0019(6) 0.8508(3) 0.045(2) Uani 1 1 d . . .
H32 H 0.6553 1.0320 0.8753 0.054 Uiso 1 1 calc R . .
C33 C 0.6883(5) 0.6828(7) 0.9092(4) 0.057(3) Uani 1 1 d . . .
C34 C 0.6403(6) 0.6358(9) 0.9285(4) 0.075(4) Uani 1 1 d . . .
H34A H 0.6401 0.5736 0.9200 0.113 Uiso 1 1 calc R . .
H34B H 0.6061 0.6643 0.9200 0.113 Uiso 1 1 calc R . .
H34C H 0.6435 0.6390 0.9581 0.113 Uiso 1 1 calc R . .
C35 C 0.7434(6) 0.6412(9) 0.9217(5) 0.089(4) Uani 1 1 d . . .
H35A H 0.7474 0.6442 0.9512 0.133 Uiso 1 1 calc R . .
H35B H 0.7734 0.6737 0.9088 0.133 Uiso 1 1 calc R . .
H35C H 0.7444 0.5792 0.9129 0.133 Uiso 1 1 calc R . .
C36 C 0.6827(6) 0.6762(8) 0.8620(4) 0.071(3) Uani 1 1 d . . .
H36A H 0.6743 0.6150 0.8544 0.107 Uiso 1 1 calc R . .
H36B H 0.7173 0.6943 0.8493 0.107 Uiso 1 1 calc R . .
H36C H 0.6531 0.7152 0.8528 0.107 Uiso 1 1 calc R . .
C37 C 0.6815(5) 0.8380(8) 0.9741(3) 0.055(3) Uani 1 1 d . . .
C38 C 0.6955(6) 0.9348(9) 0.9765(4) 0.080(4) Uani 1 1 d . . .
H38A H 0.6683 0.9692 0.9614 0.120 Uiso 1 1 calc R . .
H38B H 0.7319 0.9447 0.9648 0.120 Uiso 1 1 calc R . .
H38C H 0.6956 0.9536 1.0050 0.120 Uiso 1 1 calc R . .
C39 C 0.7225(5) 0.7847(10) 0.9998(3) 0.075(4) Uani 1 1 d . . .
H39A H 0.7599 0.8030 0.9931 0.112 Uiso 1 1 calc R . .
H39B H 0.7181 0.7214 0.9941 0.112 Uiso 1 1 calc R . .
H39C H 0.7155 0.7958 1.0287 0.112 Uiso 1 1 calc R . .
C40 C 0.6259(5) 0.8217(10) 0.9918(3) 0.075(4) Uani 1 1 d . . .
H40A H 0.6275 0.8289 1.0213 0.113 Uiso 1 1 calc R . .
H40B H 0.6142 0.7613 0.9853 0.113 Uiso 1 1 calc R . .
H40C H 0.5997 0.8641 0.9804 0.113 Uiso 1 1 calc R . .
C41 C 0.4801(3) 0.9083(6) 0.8442(3) 0.041(2) Uani 1 1 d . . .
H41 H 0.4549 0.9516 0.8348 0.049 Uiso 1 1 calc R . .
C42 C 0.4907(4) 0.8398(7) 0.8190(3) 0.046(2) Uani 1 1 d . . .
H42 H 0.4724 0.8397 0.7936 0.055 Uiso 1 1 calc R . .
C43 C 0.5271(4) 0.7669(7) 0.8270(3) 0.046(2) Uani 1 1 d . . .
H43 H 0.5563 0.7590 0.8083 0.056 Uiso 1 1 calc R . .
C44 C 0.5246(4) 0.7083(7) 0.8581(3) 0.050(2) Uani 1 1 d . . .
H44 H 0.5513 0.6625 0.8589 0.060 Uiso 1 1 calc R . .
C45 C 0.4833(4) 0.7108(6) 0.8908(3) 0.046(2) Uani 1 1 d . . .
H45 H 0.4616 0.6592 0.8945 0.056 Uiso 1 1 calc R . .
C46 C 0.4736(4) 0.7785(7) 0.9156(3) 0.046(2) Uani 1 1 d . . .
H46 H 0.4459 0.7697 0.9354 0.055 Uiso 1 1 calc R . .
C47 C 0.5010(3) 0.8665(7) 0.9158(3) 0.047(2) Uani 1 1 d . . .
H47 H 0.5178 0.8847 0.9404 0.056 Uiso 1 1 calc R . .
C48 C 0.5038(3) 0.9219(7) 0.8845(3) 0.047(2) Uani 1 1 d . . .
H48 H 0.5232 0.9757 0.8888 0.056 Uiso 1 1 calc R . .
Sb1 Sb 0.54029(4) 0.18071(5) 0.94026(2) 0.0659(3) Uani 1 1 d . . .
F1 F 0.4807(4) 0.1323(7) 0.9150(3) 0.125(3) Uani 1 1 d U . .
F2 F 0.6067(6) 0.2225(10) 0.9626(4) 0.187(7) Uani 1 1 d U . .
F3 F 0.5111(11) 0.2892(9) 0.9385(5) 0.275(12) Uani 1 1 d U . .
F4 F 0.5175(6) 0.1565(11) 0.9910(3) 0.183(6) Uani 1 1 d U . .
F5 F 0.5765(5) 0.0697(7) 0.9378(3) 0.125(3) Uani 1 1 d U . .
F6 F 0.5688(7) 0.2032(11) 0.8890(3) 0.185(6) Uani 1 1 d U . .
Sb2 Sb 0.59438(3) 0.57892(5) 0.74649(2) 0.0551(3) Uani 1 1 d . . .
F7 F 0.5770(4) 0.4583(5) 0.7454(2) 0.092(3) Uani 1 1 d U . .
F8 F 0.5932(9) 0.5806(9) 0.6913(3) 0.251(11) Uani 1 1 d U . .
F9 F 0.6133(3) 0.6988(4) 0.7482(2) 0.0671(18) Uani 1 1 d U . .
F10 F 0.5962(4) 0.5744(5) 0.8025(2) 0.095(3) Uani 1 1 d U . .
F11 F 0.5212(3) 0.6065(7) 0.7510(4) 0.122(4) Uani 1 1 d U . .
F12 F 0.6684(4) 0.5497(6) 0.7463(5) 0.182(7) Uani 1 1 d U . .
Cl1 Cl 0.4730(2) 0.3290(4) 0.80520(18) 0.152(3) Uani 1 1 d DU . .
Cl2 Cl 0.5065(2) 0.4512(3) 0.86903(17) 0.1275(17) Uani 1 1 d DU . .
C49 C 0.5235(5) 0.3794(11) 0.8316(4) 0.100(5) Uani 1 1 d D . .
H49A H 0.5467 0.4118 0.8119 0.120 Uiso 1 1 calc R . .
H49B H 0.5467 0.3326 0.8437 0.120 Uiso 1 1 calc R . .
Cl3A Cl 0.4448(4) 0.4910(11) 0.9593(4) 0.143(5) Uani 0.55 1 d PDU A 1
Cl4A Cl 0.3547(7) 0.5825(16) 0.9904(5) 0.180(10) Uani 0.55 1 d PDU A 1
C50A C 0.4209(13) 0.551(4) 0.9995(14) 0.140(13) Uani 0.55 1 d PDU A 1
H50A H 0.4442 0.6039 1.0036 0.168 Uiso 0.55 1 calc PR A 1
H50B H 0.4226 0.5146 1.0245 0.168 Uiso 0.55 1 calc PR A 1
Cl3B Cl 0.4361(11) 0.4489(17) 0.9775(10) 0.269(16) Uani 0.45 1 d PDU B 2
Cl4B Cl 0.3420(12) 0.554(2) 0.9903(9) 0.223(15) Uani 0.45 1 d PDU B 2
C50B C 0.4118(14) 0.549(3) 0.993(3) 0.150(16) Uani 0.45 1 d PDU B 2
H50C H 0.4279 0.5964 0.9764 0.180 Uiso 0.45 1 calc PR B 2
H50D H 0.4232 0.5592 1.0218 0.180 Uiso 0.45 1 calc PR B 2

loop_
_atom_site_aniso_label
_atom_site_aniso_U_11
_atom_site_aniso_U_22
_atom_site_aniso_U_33
_atom_site_aniso_U_23
_atom_site_aniso_U_13
_atom_site_aniso_U_12
Ag1 0.0265(4) 0.0516(5) 0.0642(5) -0.0133(4) -0.0021(3) -0.0039(3)
Ag2 0.0262(4) 0.0788(7) 0.0614(5) 0.0136(4) 0.0011(3) -0.0022(3)
P1 0.0299(12) 0.0310(13) 0.0581(14) 0.0040(10) -0.0084(10) -0.0035(9)
P2 0.0284(11) 0.0445(14) 0.0430(13) 0.0003(10) 0.0037(9) 0.0059(10)
C1 0.030(5) 0.035(5) 0.076(7) 0.015(5) -0.011(4) 0.005(4)
C2 0.031(5) 0.036(5) 0.065(6) 0.010(4) 0.001(4) 0.001(4)
C3 0.028(5) 0.063(7) 0.078(7) 0.003(6) 0.007(5) 0.009(5)
C4 0.031(5) 0.051(7) 0.113(10) 0.004(7) 0.000(5) -0.001(5)
C5 0.022(5) 0.073(9) 0.134(12) -0.011(8) -0.012(6) -0.002(5)
C6 0.034(6) 0.072(8) 0.095(8) -0.007(7) -0.012(5) 0.001(5)
C7 0.030(5) 0.040(6) 0.061(6) 0.004(4) 0.007(4) 0.001(4)
C8 0.041(6) 0.067(7) 0.063(7) -0.002(5) 0.012(5) 0.006(5)
C9 0.052(7) 0.078(9) 0.054(6) -0.022(6) -0.005(5) 0.019(6)
C10 0.031(5) 0.070(8) 0.081(8) -0.036(7) 0.003(5) 0.006(5)
C11 0.034(5) 0.047(6) 0.082(8) -0.010(5) 0.011(5) 0.008(4)
C12 0.031(5) 0.037(6) 0.070(6) -0.003(5) 0.008(4) 0.006(4)
C13 0.057(6) 0.043(6) 0.058(6) 0.012(5) -0.021(5) -0.014(5)
C14 0.095(10) 0.081(9) 0.049(6) -0.001(6) -0.002(6) -0.002(8)
C15 0.104(11) 0.073(9) 0.083(9) 0.037(7) 0.001(8) 0.013(8)
C16 0.124(14) 0.131(15) 0.082(10) -0.005(9) -0.054(9) -0.064(11)
C17 0.040(5) 0.034(6) 0.082(7) 0.009(5) -0.015(5) -0.007(4)
C18 0.098(11) 0.076(10) 0.073(8) 0.027(7) 0.014(7) 0.013(8)
C19 0.053(6) 0.042(6) 0.098(9) 0.001(6) -0.019(6) 0.007(5)
C20 0.058(8) 0.042(7) 0.176(15) 0.029(8) -0.040(8) -0.019(6)
C21 0.021(4) 0.034(5) 0.056(5) -0.009(4) 0.007(3) 0.010(3)
C22 0.026(4) 0.028(5) 0.046(5) -0.013(4) 0.004(3) 0.007(3)
C23 0.042(5) 0.048(6) 0.053(6) 0.000(4) 0.005(4) 0.000(4)
C24 0.041(5) 0.049(6) 0.058(6) 0.001(5) 0.014(4) 0.008(4)
C25 0.022(4) 0.064(7) 0.072(7) -0.012(5) 0.002(4) 0.016(4)
C26 0.039(5) 0.051(6) 0.057(6) 0.003(5) -0.006(4) 0.007(4)
C27 0.025(4) 0.032(5) 0.057(5) 0.000(4) 0.002(4) 0.002(3)
C28 0.040(5) 0.056(7) 0.052(6) -0.011(5) -0.006(4) 0.000(5)
C29 0.046(6) 0.080(8) 0.056(6) 0.001(6) -0.017(5) -0.009(6)
C30 0.031(5) 0.078(8) 0.057(6) 0.026(6) -0.002(4) -0.003(5)
C31 0.033(5) 0.055(7) 0.085(8) 0.018(6) 0.012(5) 0.009(5)
C32 0.035(5) 0.036(5) 0.064(6) 0.003(4) -0.001(4) 0.002(4)
C33 0.060(7) 0.038(6) 0.072(7) -0.010(5) 0.010(5) -0.003(5)
C34 0.073(8) 0.066(8) 0.088(9) 0.007(7) 0.011(7) -0.018(7)
C35 0.089(10) 0.046(8) 0.132(12) -0.009(8) -0.003(9) 0.018(7)
C36 0.087(9) 0.038(7) 0.090(9) -0.013(6) 0.011(7) 0.003(6)
C37 0.056(6) 0.068(8) 0.040(5) -0.001(5) 0.006(4) -0.001(5)
C38 0.098(11) 0.072(9) 0.070(8) -0.004(7) 0.019(7) 0.007(7)
C39 0.058(7) 0.116(11) 0.050(6) -0.009(6) -0.006(5) 0.009(7)
C40 0.059(7) 0.118(12) 0.049(6) 0.015(7) 0.020(5) 0.002(7)
C41 0.026(4) 0.043(6) 0.055(6) 0.003(4) 0.000(4) 0.002(4)
C42 0.035(5) 0.061(7) 0.041(5) 0.008(4) 0.007(4) -0.009(4)
C43 0.036(5) 0.053(6) 0.050(5) -0.022(5) 0.007(4) 0.005(4)
C44 0.042(5) 0.042(6) 0.066(6) -0.012(5) -0.006(4) 0.008(4)
C45 0.040(5) 0.032(5) 0.066(6) 0.004(4) -0.007(4) -0.010(4)
C46 0.031(5) 0.051(6) 0.056(6) 0.000(5) 0.004(4) -0.003(4)
C47 0.021(4) 0.073(7) 0.047(5) -0.005(5) 0.007(4) 0.004(4)
C48 0.018(4) 0.040(6) 0.083(7) -0.012(5) 0.010(4) -0.004(4)
Sb1 0.1022(7) 0.0503(5) 0.0452(4) -0.0034(3) 0.0030(4) -0.0184(4)
F1 0.114(8) 0.101(7) 0.159(9) 0.023(6) -0.049(7) -0.021(6)
F2 0.227(14) 0.182(12) 0.153(10) 0.038(9) -0.075(10) -0.142(11)
F3 0.56(3) 0.082(8) 0.179(13) -0.026(8) -0.087(17) 0.130(15)
F4 0.177(12) 0.297(17) 0.076(6) 0.063(8) 0.062(7) 0.047(11)
F5 0.116(8) 0.120(8) 0.141(9) -0.029(6) -0.023(6) 0.019(6)
F6 0.220(14) 0.259(17) 0.078(7) 0.024(8) 0.028(8) -0.057(13)
Sb2 0.0587(5) 0.0420(4) 0.0648(5) -0.0184(3) 0.0187(3) -0.0177(3)
F7 0.136(7) 0.040(4) 0.099(6) -0.020(4) 0.037(5) -0.039(4)
F8 0.53(3) 0.163(11) 0.065(6) -0.038(7) 0.068(10) -0.222(16)
F9 0.074(4) 0.034(3) 0.094(5) -0.017(3) 0.010(3) -0.015(3)
F10 0.136(8) 0.072(5) 0.078(5) -0.008(4) -0.026(5) -0.002(4)
F11 0.052(5) 0.100(7) 0.214(11) 0.024(7) -0.035(5) -0.018(4)
F12 0.091(7) 0.051(5) 0.40(2) -0.034(8) 0.120(10) -0.005(5)
Cl1 0.098(3) 0.214(6) 0.145(4) 0.052(4) -0.054(3) -0.081(4)
Cl2 0.124(4) 0.105(3) 0.153(4) 0.015(3) 0.002(3) 0.037(3)
C49 0.088(10) 0.146(15) 0.066(8) 0.017(9) -0.005(7) -0.047(10)
Cl3A 0.094(6) 0.178(14) 0.158(10) -0.059(9) -0.001(6) 0.056(8)
Cl4A 0.142(11) 0.28(2) 0.116(11) -0.073(12) -0.049(9) 0.119(14)
C50A 0.16(3) 0.15(3) 0.11(3) -0.05(2) -0.01(2) 0.02(2)
Cl3B 0.32(3) 0.16(2) 0.33(3) -0.064(19) 0.19(2) -0.019(18)
Cl4B 0.21(2) 0.33(3) 0.131(17) 0.034(18) 0.069(16) -0.01(2)
C50B 0.18(3) 0.15(3) 0.12(3) -0.03(3) 0.00(3) 0.03(3)

loop_
_atom_type_symbol
_atom_type_description
_atom_type_scat_dispersion_real
_atom_type_scat_dispersion_imag
_atom_type_scat_source
C C 0.0033 0.0016 'International Tables Vol C Tables 4.2.6.8 and 6.1.1.4'
H H 0.0000 0.0000 'International Tables Vol C Tables 4.2.6.8 and 6.1.1.4'
Cl Cl 0.1484 0.1585 'International Tables Vol C Tables 4.2.6.8 and 6.1.1.4'
F F 0.0171 0.0103 'International Tables Vol C Tables 4.2.6.8 and 6.1.1.4'
P P 0.1023 0.0942 'International Tables Vol C Tables 4.2.6.8 and 6.1.1.4'
Ag Ag -0.8971 1.1015 'International Tables Vol C Tables 4.2.6.8 and 6.1.1.4'
Sb Sb -0.5866 1.5461 'International Tables Vol C Tables 4.2.6.8 and 6.1.1.4'

loop_
_geom_angle_atom_site_label_1
_geom_angle_atom_site_label_2
_geom_angle_atom_site_label_3
_geom_angle
P1 Ag1 C41 155.9(2)
P1 Ag1 C42 130.8(2)
C41 Ag1 C42 31.5(3)
P2 Ag2 C48 159.4(3)
P2 Ag2 C47 131.7(2)
C48 Ag2 C47 31.6(3)
C1 P1 C13 107.8(5)
C1 P1 C17 105.8(5)
C13 P1 C17 113.2(5)
C1 P1 Ag1 110.5(3)
C13 P1 Ag1 108.5(3)
C17 P1 Ag1 111.0(3)
C21 P2 C37 107.5(5)
C21 P2 C33 104.6(4)
C37 P2 C33 115.2(5)
C21 P2 Ag2 109.9(3)
C37 P2 Ag2 109.1(4)
C33 P2 Ag2 110.3(4)
C6 C1 C2 117.0(9)
C6 C1 P1 121.5(9)
C2 C1 P1 121.2(7)
C3 C2 C1 119.2(9)
C3 C2 C7 114.1(9)
C1 C2 C7 126.7(8)
C4 C3 C2 121.1(11)
C4 C3 H3 119.5
C2 C3 H3 119.5
C5 C4 C3 119.8(11)
C5 C4 H4 120.1
C3 C4 H4 120.1
C4 C5 C6 120.1(11)
C4 C5 H5 120.0
C6 C5 H5 120.0
C5 C6 C1 122.7(12)
C5 C6 H6 118.6
C1 C6 H6 118.6
C8 C7 C12 117.0(9)
C8 C7 C2 120.9(9)
C12 C7 C2 121.5(9)
C9 C8 C7 120.8(11)
C9 C8 H8 119.6
C7 C8 H8 119.6
C10 C9 C8 120.8(11)
C10 C9 H9 119.6
C8 C9 H9 119.6
C11 C10 C9 120.0(10)
C11 C10 H10 120.0
C9 C10 H10 120.0
C10 C11 C12 121.7(11)
C10 C11 H11 119.2
C12 C11 H11 119.2
C11 C12 C7 119.6(10)
C11 C12 H12 120.2
C7 C12 H12 120.2
C14 C13 C16 107.4(12)
C14 C13 C15 109.7(10)
C16 C13 C15 108.2(11)
C14 C13 P1 109.2(7)
C16 C13 P1 117.5(9)
C15 C13 P1 104.7(8)
C13 C14 H14A 109.5
C13 C14 H14B 109.5
H14A C14 H14B 109.5
C13 C14 H14C 109.5
H14A C14 H14C 109.5
H14B C14 H14C 109.5
C13 C15 H15A 109.5
C13 C15 H15B 109.5
H15A C15 H15B 109.5
C13 C15 H15C 109.5
H15A C15 H15C 109.5
H15B C15 H15C 109.5
C13 C16 H16A 109.5
C13 C16 H16B 109.5
H16A C16 H16B 109.5
C13 C16 H16C 109.5
H16A C16 H16C 109.5
H16B C16 H16C 109.5
C19 C17 C20 109.2(10)
C19 C17 C18 108.2(9)
C20 C17 C18 111.0(11)
C19 C17 P1 108.4(7)
C20 C17 P1 115.9(7)
C18 C17 P1 103.8(8)
C17 C18 H18A 109.5
C17 C18 H18B 109.5
H18A C18 H18B 109.5
C17 C18 H18C 109.5
H18A C18 H18C 109.5
H18B C18 H18C 109.5
C17 C19 H19A 109.5
C17 C19 H19B 109.5
H19A C19 H19B 109.5
C17 C19 H19C 109.5
H19A C19 H19C 109.5
H19B C19 H19C 109.5
C17 C20 H20A 109.5
C17 C20 H20B 109.5
H20A C20 H20B 109.5
C17 C20 H20C 109.5
H20A C20 H20C 109.5
H20B C20 H20C 109.5
C22 C21 C26 118.2(8)
C22 C21 P2 121.9(6)
C26 C21 P2 119.9(7)
C23 C22 C21 118.8(8)
C23 C22 C27 114.8(8)
C21 C22 C27 126.3(8)
C24 C23 C22 124.0(9)
C24 C23 H23 118.0
C22 C23 H23 118.0
C23 C24 C25 117.4(9)
C23 C24 H24 121.3
C25 C24 H24 121.3
C26 C25 C24 119.8(9)
C26 C25 H25 120.1
C24 C25 H25 120.1
C25 C26 C21 121.6(9)
C25 C26 H26 119.2
C21 C26 H26 119.2
C28 C27 C32 117.1(8)
C28 C27 C22 121.4(8)
C32 C27 C22 120.9(8)
C29 C28 C27 122.4(10)
C29 C28 H28 118.8
C27 C28 H28 118.8
C28 C29 C30 119.6(10)
C28 C29 H29 120.2
C30 C29 H29 120.2
C31 C30 C29 119.3(9)
C31 C30 H30 120.3
C29 C30 H30 120.3
C30 C31 C32 121.0(10)
C30 C31 H31 119.5
C32 C31 H31 119.5
C31 C32 C27 120.6(10)
C31 C32 H32 119.7
C27 C32 H32 119.7
C34 C33 C35 111.9(11)
C34 C33 C36 108.7(10)
C35 C33 C36 108.4(10)
C34 C33 P2 107.3(8)
C35 C33 P2 116.9(8)
C36 C33 P2 103.1(7)
C33 C34 H34A 109.5
C33 C34 H34B 109.5
H34A C34 H34B 109.5
C33 C34 H34C 109.5
H34A C34 H34C 109.5
H34B C34 H34C 109.5
C33 C35 H35A 109.5
C33 C35 H35B 109.5
H35A C35 H35B 109.5
C33 C35 H35C 109.5
H35A C35 H35C 109.5
H35B C35 H35C 109.5
C33 C36 H36A 109.5
C33 C36 H36B 109.5
H36A C36 H36B 109.5
C33 C36 H36C 109.5
H36A C36 H36C 109.5
H36B C36 H36C 109.5
C40 C37 C38 110.3(10)
C40 C37 C39 106.6(10)
C38 C37 C39 109.3(11)
C40 C37 P2 108.0(8)
C38 C37 P2 108.5(8)
C39 C37 P2 114.1(8)
C37 C38 H38A 109.5
C37 C38 H38B 109.5
H38A C38 H38B 109.5
C37 C38 H38C 109.5
H38A C38 H38C 109.5
H38B C38 H38C 109.5
C37 C39 H39A 109.5
C37 C39 H39B 109.5
H39A C39 H39B 109.5
C37 C39 H39C 109.5
H39A C39 H39C 109.5
H39B C39 H39C 109.5
C37 C40 H40A 109.5
C37 C40 H40B 109.5
H40A C40 H40B 109.5
C37 C40 H40C 109.5
H40A C40 H40C 109.5
H40B C40 H40C 109.5
C42 C41 C48 126.1(9)
C42 C41 Ag1 74.3(5)
C48 C41 Ag1 110.3(6)
C42 C41 H41 117.0
C48 C41 H41 117.0
Ag1 C41 H41 85.2
C41 C42 C43 126.3(9)
C41 C42 Ag1 74.2(5)
C43 C42 Ag1 110.1(6)
C41 C42 H42 116.8
C43 C42 H42 116.8
Ag1 C42 H42 85.4
C44 C43 C42 127.7(9)
C44 C43 H43 116.2
C42 C43 H43 116.2
C43 C44 C45 124.4(9)
C43 C44 H44 117.8
C45 C44 H44 117.8
C46 C45 C44 126.1(9)
C46 C45 H45 116.9
C44 C45 H45 116.9
C45 C46 C47 127.7(9)
C45 C46 H46 116.2
C47 C46 H46 116.2
C48 C47 C46 125.5(9)
C48 C47 Ag2 73.0(5)
C46 C47 Ag2 111.7(6)
C48 C47 H47 117.2
C46 C47 H47 117.2
Ag2 C47 H47 85.2
C47 C48 C41 126.5(9)
C47 C48 Ag2 75.4(5)
C41 C48 Ag2 111.3(6)
C47 C48 H48 116.7
C41 C48 H48 116.7
Ag2 C48 H48 82.9
F3 Sb1 F4 95.4(8)
F3 Sb1 F1 92.0(8)
F4 Sb1 F1 95.5(6)
F3 Sb1 F6 87.3(9)
F4 Sb1 F6 175.9(7)
F1 Sb1 F6 87.5(6)
F3 Sb1 F2 92.7(9)
F4 Sb1 F2 88.3(7)
F1 Sb1 F2 173.6(7)
F6 Sb1 F2 88.4(6)
F3 Sb1 F5 173.9(9)
F4 Sb1 F5 90.2(6)
F1 Sb1 F5 89.8(5)
F6 Sb1 F5 87.0(7)
F2 Sb1 F5 85.0(6)
F8 Sb2 F11 93.5(8)
F8 Sb2 F10 178.6(7)
F11 Sb2 F10 87.2(4)
F8 Sb2 F12 90.9(8)
F11 Sb2 F12 175.6(6)
F10 Sb2 F12 88.4(6)
F8 Sb2 F9 91.2(4)
F11 Sb2 F9 91.0(4)
F10 Sb2 F9 90.0(3)
F12 Sb2 F9 89.4(4)
F8 Sb2 F7 89.5(4)
F11 Sb2 F7 90.1(4)
F10 Sb2 F7 89.3(4)
F12 Sb2 F7 89.4(4)
F9 Sb2 F7 178.6(4)
Cl1 C49 Cl2 119.0(9)
Cl1 C49 H49A 107.6
Cl2 C49 H49A 107.6
Cl1 C49 H49B 107.6
Cl2 C49 H49B 107.6
H49A C49 H49B 107.0
Cl3A C50A Cl4A 109.4(15)
Cl3A C50A H50A 109.8
Cl4A C50A H50A 109.8
Cl3A C50A H50B 109.8
Cl4A C50A H50B 109.8
H50A C50A H50B 108.2
Cl3B C50B Cl4B 111.7(18)
Cl3B C50B H50C 109.3
Cl4B C50B H50C 109.3
Cl3B C50B H50D 109.3
Cl4B C50B H50D 109.3
H50C C50B H50D 107.9

loop_
_geom_bond_atom_site_label_1
_geom_bond_atom_site_label_2
_geom_bond_distance
Ag1 P1 2.430(2)
Ag1 C41 2.484(9)
Ag1 C42 2.484(9)
Ag2 P2 2.426(2)
Ag2 C48 2.426(9)
Ag2 C47 2.455(8)
P1 C1 1.831(10)
P1 C13 1.877(10)
P1 C17 1.882(10)
P2 C21 1.817(9)
P2 C37 1.875(10)
P2 C33 1.888(10)
C1 C6 1.403(14)
C1 C2 1.415(15)
C2 C3 1.411(13)
C2 C7 1.486(13)
C3 C4 1.399(15)
C3 H3 0.9500
C4 C5 1.349(18)
C4 H4 0.9500
C5 C6 1.390(16)
C5 H5 0.9500
C6 H6 0.9500
C7 C8 1.395(14)
C7 C12 1.428(13)
C8 C9 1.389(16)
C8 H8 0.9500
C9 C10 1.370(18)
C9 H9 0.9500
C10 C11 1.335(16)
C10 H10 0.9500
C11 C12 1.394(15)
C11 H11 0.9500
C12 H12 0.9500
C13 C14 1.517(18)
C13 C16 1.526(15)
C13 C15 1.535(17)
C14 H14A 0.9800
C14 H14B 0.9800
C14 H14C 0.9800
C15 H15A 0.9800
C15 H15B 0.9800
C15 H15C 0.9800
C16 H16A 0.9800
C16 H16B 0.9800
C16 H16C 0.9800
C17 C19 1.529(15)
C17 C20 1.529(14)
C17 C18 1.552(17)
C18 H18A 0.9800
C18 H18B 0.9800
C18 H18C 0.9800
C19 H19A 0.9800
C19 H19B 0.9800
C19 H19C 0.9800
C20 H20A 0.9800
C20 H20B 0.9800
C20 H20C 0.9800
C21 C22 1.395(13)
C21 C26 1.400(12)
C22 C23 1.392(13)
C22 C27 1.497(12)
C23 C24 1.360(14)
C23 H23 0.9500
C24 C25 1.410(15)
C24 H24 0.9500
C25 C26 1.393(14)
C25 H25 0.9500
C26 H26 0.9500
C27 C28 1.406(13)
C27 C32 1.414(13)
C28 C29 1.375(14)
C28 H28 0.9500
C29 C30 1.414(17)
C29 H29 0.9500
C30 C31 1.376(17)
C30 H30 0.9500
C31 C32 1.398(14)
C31 H31 0.9500
C32 H32 0.9500
C33 C34 1.510(16)
C33 C35 1.537(17)
C33 C36 1.566(17)
C34 H34A 0.9800
C34 H34B 0.9800
C34 H34C 0.9800
C35 H35A 0.9800
C35 H35B 0.9800
C35 H35C 0.9800
C36 H36A 0.9800
C36 H36B 0.9800
C36 H36C 0.9800
C37 C40 1.495(15)
C37 C38 1.503(17)
C37 C39 1.540(16)
C38 H38A 0.9800
C38 H38B 0.9800
C38 H38C 0.9800
C39 H39A 0.9800
C39 H39B 0.9800
C39 H39C 0.9800
C40 H40A 0.9800
C40 H40B 0.9800
C40 H40C 0.9800
C41 C42 1.350(13)
C41 C48 1.465(14)
C41 H41 0.9500
C42 C43 1.438(14)
C42 H42 0.9500
C43 C44 1.356(15)
C43 H43 0.9500
C44 C45 1.477(15)
C44 H44 0.9500
C45 C46 1.330(14)
C45 H45 0.9500
C46 C47 1.486(15)
C46 H46 0.9500
C47 C48 1.330(14)
C47 H47 0.9500
C48 H48 0.9500
Sb1 F3 1.788(12)
Sb1 F4 1.799(8)
Sb1 F1 1.828(9)
Sb1 F6 1.858(10)
Sb1 F2 1.887(11)
Sb1 F5 1.897(10)
Sb2 F8 1.818(10)
Sb2 F11 1.839(9)
Sb2 F10 1.847(8)
Sb2 F12 1.858(10)
Sb2 F9 1.869(6)
Sb2 F7 1.871(7)
Cl1 C49 1.689(12)
Cl2 C49 1.694(13)
C49 H49A 0.9900
C49 H49B 0.9900
Cl3A C50A 1.71(2)
Cl4A C50A 1.711(19)
C50A H50A 0.9900
C50A H50B 0.9900
Cl3B C50B 1.71(2)
Cl4B C50B 1.71(2)
C50B H50C 0.9900
C50B H50D 0.9900

loop_
_geom_torsion_atom_site_label_1
_geom_torsion_atom_site_label_2
_geom_torsion_atom_site_label_3
_geom_torsion_atom_site_label_4
_geom_torsion
C41 Ag1 P1 C1 -123.1(6)
C42 Ag1 P1 C1 -157.2(4)
C41 Ag1 P1 C13 -5.1(7)
C42 Ag1 P1 C13 -39.2(5)
C41 Ag1 P1 C17 119.9(7)
C42 Ag1 P1 C17 85.8(5)
C48 Ag2 P2 C21 -126.5(7)
C47 Ag2 P2 C21 -156.0(4)
C48 Ag2 P2 C37 -8.9(8)
C47 Ag2 P2 C37 -38.3(5)
C48 Ag2 P2 C33 118.6(8)
C47 Ag2 P2 C33 89.2(5)
C13 P1 C1 C6 58.5(10)
C17 P1 C1 C6 -62.8(10)
Ag1 P1 C1 C6 177.0(8)
C13 P1 C1 C2 -128.1(8)
C17 P1 C1 C2 110.6(8)
Ag1 P1 C1 C2 -9.7(9)
C6 C1 C2 C3 -0.2(14)
P1 C1 C2 C3 -173.9(7)
C6 C1 C2 C7 179.6(10)
P1 C1 C2 C7 6.0(14)
C1 C2 C3 C4 -0.6(15)
C7 C2 C3 C4 179.5(10)
C2 C3 C4 C5 -0.5(18)
C3 C4 C5 C6 3(2)
C4 C5 C6 C1 -4(2)
C2 C1 C6 C5 2.3(17)
P1 C1 C6 C5 176.0(10)
C3 C2 C7 C8 64.1(12)
C1 C2 C7 C8 -115.8(11)
C3 C2 C7 C12 -106.0(11)
C1 C2 C7 C12 74.1(13)
C12 C7 C8 C9 -0.3(14)
C2 C7 C8 C9 -170.8(9)
C7 C8 C9 C10 3.0(16)
C8 C9 C10 C11 -4.7(16)
C9 C10 C11 C12 3.7(15)
C10 C11 C12 C7 -1.0(14)
C8 C7 C12 C11 -0.7(13)
C2 C7 C12 C11 169.7(9)
C1 P1 C13 C14 165.7(8)
C17 P1 C13 C14 -77.7(9)
Ag1 P1 C13 C14 46.0(8)
C1 P1 C13 C16 -71.7(12)
C17 P1 C13 C16 44.9(13)
Ag1 P1 C13 C16 168.6(11)
C1 P1 C13 C15 48.3(9)
C17 P1 C13 C15 164.9(8)
Ag1 P1 C13 C15 -71.4(8)
C1 P1 C17 C19 -175.9(7)
C13 P1 C17 C19 66.3(8)
Ag1 P1 C17 C19 -56.0(8)
C1 P1 C17 C20 60.9(11)
C13 P1 C17 C20 -56.9(11)
Ag1 P1 C17 C20 -179.2(9)
C1 P1 C17 C18 -61.1(8)
C13 P1 C17 C18 -178.9(7)
Ag1 P1 C17 C18 58.8(8)
C37 P2 C21 C22 -127.7(8)
C33 P2 C21 C22 109.4(8)
Ag2 P2 C21 C22 -9.1(8)
C37 P2 C21 C26 55.0(9)
C33 P2 C21 C26 -67.9(9)
Ag2 P2 C21 C26 173.6(7)
C26 C21 C22 C23 1.4(13)
P2 C21 C22 C23 -176.0(7)
C26 C21 C22 C27 179.2(8)
P2 C21 C22 C27 1.8(12)
C21 C22 C23 C24 -2.2(14)
C27 C22 C23 C24 179.8(9)
C22 C23 C24 C25 2.0(15)
C23 C24 C25 C26 -1.0(15)
C24 C25 C26 C21 0.3(15)
C22 C21 C26 C25 -0.5(14)
P2 C21 C26 C25 176.9(8)
C23 C22 C27 C28 73.8(12)
C21 C22 C27 C28 -104.1(11)
C23 C22 C27 C32 -96.7(10)
C21 C22 C27 C32 85.4(12)
C32 C27 C28 C29 2.4(15)
C22 C27 C28 C29 -168.5(10)
C27 C28 C29 C30 -1.7(17)
C28 C29 C30 C31 -0.3(16)
C29 C30 C31 C32 1.5(16)
C30 C31 C32 C27 -0.8(15)
C28 C27 C32 C31 -1.1(14)
C22 C27 C32 C31 169.8(9)
C21 P2 C33 C34 -178.9(8)
C37 P2 C33 C34 63.3(10)
Ag2 P2 C33 C34 -60.7(9)
C21 P2 C33 C35 54.5(11)
C37 P2 C33 C35 -63.3(11)
Ag2 P2 C33 C35 172.6(9)
C21 P2 C33 C36 -64.2(8)
C37 P2 C33 C36 178.0(7)
Ag2 P2 C33 C36 54.0(8)
C21 P2 C37 C40 162.0(8)
C33 P2 C37 C40 -81.8(9)
Ag2 P2 C37 C40 42.9(9)
C21 P2 C37 C38 42.5(9)
C33 P2 C37 C38 158.6(8)
Ag2 P2 C37 C38 -76.7(9)
C21 P2 C37 C39 -79.6(9)
C33 P2 C37 C39 36.6(10)
Ag2 P2 C37 C39 161.3(8)
P1 Ag1 C41 C42 -54.3(9)
P1 Ag1 C41 C48 -177.5(4)
C42 Ag1 C41 C48 -123.3(9)
C48 C41 C42 C43 0.3(15)
Ag1 C41 C42 C43 -103.6(9)
C48 C41 C42 Ag1 103.9(9)
P1 Ag1 C42 C41 154.0(5)
P1 Ag1 C42 C43 -82.5(7)
C41 Ag1 C42 C43 123.5(9)
C41 C42 C43 C44 58.5(15)
Ag1 C42 C43 C44 -26.3(13)
C42 C43 C44 C45 -1.6(17)
C43 C44 C45 C46 -56.8(15)
C44 C45 C46 C47 0.9(17)
C45 C46 C47 C48 56.4(15)
C45 C46 C47 Ag2 -27.7(13)
P2 Ag2 C47 C48 160.7(5)
P2 Ag2 C47 C46 -77.1(7)
C48 Ag2 C47 C46 122.2(10)
C46 C47 C48 C41 1.1(15)
Ag2 C47 C48 C41 105.9(9)
C46 C47 C48 Ag2 -104.8(9)
C42 C41 C48 C47 -57.8(14)
Ag1 C41 C48 C47 27.2(11)
C42 C41 C48 Ag2 29.5(12)
Ag1 C41 C48 Ag2 114.4(5)
P2 Ag2 C48 C47 -44.5(10)
P2 Ag2 C48 C41 -168.4(5)
C47 Ag2 C48 C41 -124.0(10)
